data_7111957
loop_
_publ_author_name
'Jonathan W. Dube'
'Zachary D. Brown'
'Christine A. Caputo'
'Philip P. Power'
'Paul J. Ragogna'

_publ_section_title
;
 Activation of gaseous PH3 with low coordinate diaryltetrylene compounds
;
_journal_name_full Chem.Commun.
_journal_page_first 1944
_journal_paper_doi 10.1039/c3cc48933g
_journal_volume 50
_journal_year 2014
_chemical_formula_moiety 'C48 H53 P Sn'
_chemical_formula_sum 'C48 H53 P Sn'
_chemical_formula_weight 779.56
_chemical_name_systematic
; 
 ? 
;
_space_group_IT_number 14
_symmetry_cell_setting monoclinic
_symmetry_space_group_name_Hall '-P 2ybc'
_symmetry_space_group_name_H-M 'P 1 21/c 1'
_atom_sites_solution_hydrogens geom
_atom_sites_solution_primary direct
_atom_sites_solution_secondary difmap
_audit_creation_method SHELXL-97
_cell_angle_alpha 90.00
_cell_angle_beta 99.453(3)
_cell_angle_gamma 90.00
_cell_formula_units_Z 4
_cell_length_a 10.3576(11)
_cell_length_b 22.461(2)
_cell_length_c 17.5165(19)
_cell_measurement_reflns_used 2437
_cell_measurement_temperature 150(2)
_cell_measurement_theta_max 19.40
_cell_measurement_theta_min 2.16
_cell_volume 4019.7(7)
_computing_cell_refinement SAINT
_computing_data_collection 'Bruker APEX2'
_computing_data_reduction SAINT
_computing_molecular_graphics 'SHELXP-97 (Sheldrick, 1997)'
_computing_publication_material 'SHELXL=97 (Sheldrick, 1997)'
_computing_structure_refinement 'SHELXL-97 (Sheldrick, 1997)'
_computing_structure_solution 'SHELXS-97 (Sheldrick, 1990)'
_diffrn_ambient_temperature 150(2)
_diffrn_measured_fraction_theta_full 0.999
_diffrn_measured_fraction_theta_max 0.999
_diffrn_measurement_device_type 'Bruker Apex II CCD'
_diffrn_measurement_method '\f and \w scans'
_diffrn_radiation_monochromator graphite
_diffrn_radiation_source 'fine-focus sealed tube'
_diffrn_radiation_type MoK\a
_diffrn_radiation_wavelength 0.71073
_diffrn_reflns_av_R_equivalents 0.1663
_diffrn_reflns_av_sigmaI/netI 0.1763
_diffrn_reflns_limit_h_max 13
_diffrn_reflns_limit_h_min -12
_diffrn_reflns_limit_k_max 29
_diffrn_reflns_limit_k_min -26
_diffrn_reflns_limit_l_max 22
_diffrn_reflns_limit_l_min -22
_diffrn_reflns_number 45865
_diffrn_reflns_theta_full 27.50
_diffrn_reflns_theta_max 27.50
_diffrn_reflns_theta_min 1.49
_diffrn_standards_number 0
_exptl_absorpt_coefficient_mu 0.707
_exptl_absorpt_correction_T_max 0.9716
_exptl_absorpt_correction_T_min 0.9131
_exptl_absorpt_correction_type multi-scan
_exptl_absorpt_process_details SADABS
_exptl_crystal_colour colourless
_exptl_crystal_density_diffrn 1.288
_exptl_crystal_density_method 'not measured'
_exptl_crystal_description rod
_exptl_crystal_F_000 1624
_exptl_crystal_size_max 0.131
_exptl_crystal_size_mid 0.055
_exptl_crystal_size_min 0.040
_refine_diff_density_max 1.557
_refine_diff_density_min -0.960
_refine_diff_density_rms 0.133
_refine_ls_extinction_method none
_refine_ls_goodness_of_fit_ref 1.007
_refine_ls_hydrogen_treatment mixed
_refine_ls_matrix_type full
_refine_ls_number_parameters 474
_refine_ls_number_reflns 9226
_refine_ls_number_restraints 4
_refine_ls_restrained_S_all 1.007
_refine_ls_R_factor_all 0.1692
_refine_ls_R_factor_gt 0.0661
_refine_ls_shift/su_max 0.136
_refine_ls_shift/su_mean 0.000
_refine_ls_structure_factor_coef Fsqd
_refine_ls_weighting_details 'calc w=1/[\s^2^(Fo^2^)+(0.0740P)^2^+0.7642P] where P=(Fo^2^+2Fc^2^)/3'
_refine_ls_weighting_scheme calc
_refine_ls_wR_factor_gt 0.1475
_refine_ls_wR_factor_ref 0.1888
_reflns_number_gt 4647
_reflns_number_total 9226
_reflns_threshold_expression >2sigma(I)
_cod_data_source_file c3cc48933g.txt
_cod_data_source_block 2Sn
_cod_original_cell_volume 4019.8(7)
_cod_original_sg_symbol_H-M P21/c
_cod_database_code 7111957

loop_
_symmetry_equiv_pos_as_xyz
'x, y, z'
'-x, y+1/2, -z+1/2'
'-x, -y, -z'
'x, -y-1/2, z-1/2'

loop_
_atom_site_label
_atom_site_type_symbol
_atom_site_fract_x
_atom_site_fract_y
_atom_site_fract_z
_atom_site_U_iso_or_equiv
_atom_site_adp_type
_atom_site_occupancy
_atom_site_symmetry_multiplicity
_atom_site_calc_flag
_atom_site_refinement_flags
Sn1 Sn 0.26983(4) 0.34943(2) 0.31859(3) 0.02744(15) Uani 1 1 d D
H1SN H 0.400(4) 0.400(2) 0.372(3) 0.000(7) Uiso 1 1 d .
P1 P 0.26928(19) 0.27429(8) 0.43141(10) 0.0304(4) Uani 1 1 d D
H1P H 0.152(2) 0.2938(14) 0.4519(17) 0.000(7) Uiso 1 1 d D
H2P H 0.223(4) 0.2265(7) 0.3850(8) 0.000(7) Uiso 1 1 d D
C1 C 0.3943(6) 0.3208(3) 0.2355(3) 0.0260(15) Uani 1 1 d .
C2 C 0.4576(6) 0.2653(3) 0.2414(3) 0.0249(15) Uani 1 1 d .
C3 C 0.5579(6) 0.2539(3) 0.1996(4) 0.0293(16) Uani 1 1 d .
H3 H 0.5990 0.2159 0.2035 0.035 Uiso 1 1 calc R
C4 C 0.5985(6) 0.2967(3) 0.1526(4) 0.0340(17) Uani 1 1 d .
H4 H 0.6692 0.2890 0.1256 0.041 Uiso 1 1 calc R
C5 C 0.5351(6) 0.3512(3) 0.1451(3) 0.0311(16) Uani 1 1 d .
H5 H 0.5617 0.3805 0.1117 0.037 Uiso 1 1 calc R
C6 C 0.4338(6) 0.3641(3) 0.1852(4) 0.0294(16) Uani 1 1 d .
C7 C 0.3700(6) 0.4230(3) 0.1683(3) 0.0268(15) Uani 1 1 d .
C8 C 0.4193(6) 0.4752(3) 0.2044(4) 0.0328(17) Uani 1 1 d .
C9 C 0.3641(7) 0.5298(3) 0.1788(4) 0.0365(18) Uani 1 1 d .
H9 H 0.3971 0.5651 0.2047 0.044 Uiso 1 1 calc R
C10 C 0.2636(7) 0.5340(3) 0.1174(4) 0.0366(18) Uani 1 1 d .
C11 C 0.2079(8) 0.5932(3) 0.0893(4) 0.046(2) Uani 1 1 d .
H11A H 0.2284 0.6010 0.0376 0.069 Uiso 1 1 calc R
H11B H 0.2461 0.6245 0.1249 0.069 Uiso 1 1 calc R
H11C H 0.1127 0.5926 0.0870 0.069 Uiso 1 1 calc R
C12 C 0.2150(7) 0.4821(3) 0.0811(4) 0.0340(17) Uani 1 1 d .
H12 H 0.1446 0.4845 0.0390 0.041 Uiso 1 1 calc R
C13 C 0.2658(7) 0.4264(3) 0.1043(4) 0.0318(17) Uani 1 1 d .
C14 C 0.2186(7) 0.3708(3) 0.0596(4) 0.042(2) Uani 1 1 d .
H14A H 0.1465 0.3810 0.0181 0.063 Uiso 1 1 calc R
H14B H 0.1879 0.3420 0.0945 0.063 Uiso 1 1 calc R
H14C H 0.2907 0.3535 0.0372 0.063 Uiso 1 1 calc R
C15 C 0.5340(7) 0.4739(4) 0.2703(4) 0.047(2) Uani 1 1 d .
H15A H 0.6149 0.4825 0.2502 0.070 Uiso 1 1 calc R
H15B H 0.5402 0.4344 0.2943 0.070 Uiso 1 1 calc R
H15C H 0.5210 0.5039 0.3089 0.070 Uiso 1 1 calc R
C16 C 0.4188(7) 0.2134(3) 0.2855(4) 0.0295(16) Uani 1 1 d .
C17 C 0.3199(7) 0.1750(3) 0.2486(4) 0.0373(18) Uani 1 1 d .
C18 C 0.2523(7) 0.1886(4) 0.1677(4) 0.051(2) Uani 1 1 d .
H18A H 0.1873 0.1576 0.1507 0.076 Uiso 1 1 calc R
H18B H 0.3171 0.1896 0.1328 0.076 Uiso 1 1 calc R
H18C H 0.2087 0.2273 0.1670 0.076 Uiso 1 1 calc R
C19 C 0.2901(8) 0.1234(4) 0.2860(5) 0.051(2) Uani 1 1 d .
H19 H 0.2234 0.0978 0.2609 0.061 Uiso 1 1 calc R
C20 C 0.3554(10) 0.1087(4) 0.3590(6) 0.055(2) Uani 1 1 d .
C21 C 0.4523(8) 0.1463(4) 0.3938(4) 0.047(2) Uani 1 1 d .
H21 H 0.4969 0.1362 0.4439 0.057 Uiso 1 1 calc R
C22 C 0.4888(7) 0.1989(3) 0.3596(4) 0.0376(18) Uani 1 1 d .
C23 C 0.5936(7) 0.2382(4) 0.3998(4) 0.045(2) Uani 1 1 d .
H23A H 0.6134 0.2271 0.4546 0.067 Uiso 1 1 calc R
H23B H 0.5641 0.2797 0.3952 0.067 Uiso 1 1 calc R
H23C H 0.6725 0.2337 0.3761 0.067 Uiso 1 1 calc R
C24 C 0.3271(11) 0.0509(4) 0.3982(6) 0.086(4) Uani 1 1 d .
H24A H 0.3654 0.0527 0.4532 0.128 Uiso 1 1 calc R
H24B H 0.3652 0.0175 0.3737 0.128 Uiso 1 1 calc R
H24C H 0.2322 0.0453 0.3932 0.128 Uiso 1 1 calc R
C25 C 0.0709(6) 0.3820(3) 0.3165(3) 0.0237(14) Uani 1 1 d .
C26 C 0.0548(6) 0.4297(3) 0.3679(3) 0.0283(16) Uani 1 1 d .
C27 C -0.0665(6) 0.4383(3) 0.3925(3) 0.0316(17) Uani 1 1 d .
H27 H -0.0758 0.4693 0.4280 0.038 Uiso 1 1 calc R
C28 C -0.1719(7) 0.4023(3) 0.3659(4) 0.0356(18) Uani 1 1 d .
H28 H -0.2525 0.4074 0.3843 0.043 Uiso 1 1 calc R
C29 C -0.1589(7) 0.3581(3) 0.3115(4) 0.0355(18) Uani 1 1 d .
H29 H -0.2332 0.3349 0.2909 0.043 Uiso 1 1 calc R
C30 C -0.0394(6) 0.3471(3) 0.2865(3) 0.0274(15) Uani 1 1 d .
C31 C -0.0435(6) 0.3043(3) 0.2221(4) 0.0257(15) Uani 1 1 d .
C32 C -0.0520(7) 0.2425(3) 0.2334(4) 0.0339(17) Uani 1 1 d .
C33 C -0.0689(7) 0.2047(3) 0.1685(4) 0.0336(17) Uani 1 1 d .
H33 H -0.0748 0.1630 0.1762 0.040 Uiso 1 1 calc R
C34 C -0.0770(6) 0.2262(3) 0.0944(4) 0.0332(17) Uani 1 1 d .
C35 C -0.0935(8) 0.1839(4) 0.0256(4) 0.051(2) Uani 1 1 d .
H35A H -0.0104 0.1805 0.0062 0.076 Uiso 1 1 calc R
H35B H -0.1609 0.1994 -0.0154 0.076 Uiso 1 1 calc R
H35C H -0.1200 0.1446 0.0419 0.076 Uiso 1 1 calc R
C36 C -0.0721(7) 0.2872(3) 0.0838(4) 0.0323(17) Uani 1 1 d .
H36 H -0.0793 0.3024 0.0327 0.039 Uiso 1 1 calc R
C37 C -0.0569(7) 0.3269(3) 0.1459(4) 0.0313(17) Uani 1 1 d .
C38 C -0.0634(8) 0.3933(3) 0.1318(4) 0.0412(19) Uani 1 1 d .
H38A H -0.1364 0.4102 0.1539 0.062 Uiso 1 1 calc R
H38B H -0.0769 0.4010 0.0759 0.062 Uiso 1 1 calc R
H38C H 0.0187 0.4118 0.1563 0.062 Uiso 1 1 calc R
C39 C -0.0501(8) 0.2160(3) 0.3121(4) 0.046(2) Uani 1 1 d .
H39A H -0.1401 0.2109 0.3217 0.069 Uiso 1 1 calc R
H39B H -0.0025 0.2425 0.3514 0.069 Uiso 1 1 calc R
H39C H -0.0064 0.1772 0.3148 0.069 Uiso 1 1 calc R
C40 C 0.1570(6) 0.4766(3) 0.3918(4) 0.0275(15) Uani 1 1 d .
C41 C 0.1691(7) 0.5221(3) 0.3392(4) 0.0346(17) Uani 1 1 d .
C42 C 0.0815(8) 0.5250(3) 0.2612(4) 0.044(2) Uani 1 1 d .
H42A H 0.1079 0.4943 0.2271 0.067 Uiso 1 1 calc R
H42B H 0.0892 0.5643 0.2381 0.067 Uiso 1 1 calc R
H42C H -0.0095 0.5182 0.2678 0.067 Uiso 1 1 calc R
C43 C 0.2625(7) 0.5660(3) 0.3604(4) 0.0344(17) Uani 1 1 d .
H43 H 0.2728 0.5964 0.3242 0.041 Uiso 1 1 calc R
C44 C 0.3419(7) 0.5671(3) 0.4331(4) 0.0368(18) Uani 1 1 d .
C45 C 0.3254(7) 0.5218(3) 0.4847(4) 0.0345(18) Uani 1 1 d .
H45 H 0.3783 0.5217 0.5344 0.041 Uiso 1 1 calc R
C46 C 0.2347(7) 0.4768(3) 0.4659(4) 0.0312(16) Uani 1 1 d .
C47 C 0.2181(7) 0.4297(3) 0.5246(4) 0.0404(19) Uani 1 1 d .
H47A H 0.2659 0.4414 0.5754 0.061 Uiso 1 1 calc R
H47B H 0.2526 0.3917 0.5090 0.061 Uiso 1 1 calc R
H47C H 0.1249 0.4252 0.5277 0.061 Uiso 1 1 calc R
C48 C 0.4406(8) 0.6168(4) 0.4545(5) 0.054(2) Uani 1 1 d .
H48A H 0.3942 0.6545 0.4579 0.081 Uiso 1 1 calc R
H48B H 0.4967 0.6200 0.4148 0.081 Uiso 1 1 calc R
H48C H 0.4945 0.6080 0.5046 0.081 Uiso 1 1 calc R

loop_
_atom_site_aniso_label
_atom_site_aniso_U_11
_atom_site_aniso_U_22
_atom_site_aniso_U_33
_atom_site_aniso_U_23
_atom_site_aniso_U_13
_atom_site_aniso_U_12
Sn1 0.0255(2) 0.0284(3) 0.0295(2) -0.0018(2) 0.00780(17) 0.0033(3)
P1 0.0391(11) 0.0241(10) 0.0311(9) 0.0106(8) 0.0147(8) 0.0136(9)
C1 0.028(4) 0.023(4) 0.028(3) -0.001(3) 0.005(3) -0.001(3)
C2 0.024(4) 0.026(4) 0.025(3) -0.004(3) 0.004(3) -0.002(3)
C3 0.027(4) 0.026(4) 0.035(4) -0.009(3) 0.006(3) 0.008(3)
C4 0.018(4) 0.046(5) 0.039(4) -0.001(3) 0.007(3) 0.000(3)
C5 0.029(4) 0.040(4) 0.026(3) 0.003(3) 0.006(3) -0.004(4)
C6 0.019(3) 0.040(5) 0.028(3) 0.000(3) 0.000(3) -0.003(3)
C7 0.027(4) 0.029(4) 0.025(3) 0.007(3) 0.007(3) 0.004(3)
C8 0.026(4) 0.038(5) 0.035(4) 0.003(3) 0.004(3) -0.004(3)
C9 0.043(5) 0.027(4) 0.038(4) -0.008(3) 0.000(3) -0.002(4)
C10 0.044(5) 0.033(5) 0.034(4) -0.001(3) 0.009(3) 0.002(4)
C11 0.053(5) 0.033(5) 0.050(5) 0.006(4) 0.003(4) 0.008(4)
C12 0.033(4) 0.038(5) 0.029(4) 0.004(3) 0.001(3) 0.002(4)
C13 0.030(4) 0.039(5) 0.029(4) -0.001(3) 0.012(3) -0.001(3)
C14 0.041(5) 0.048(5) 0.033(4) 0.001(3) -0.003(3) 0.004(4)
C15 0.044(5) 0.040(5) 0.050(5) 0.002(4) -0.011(4) -0.008(4)
C16 0.028(4) 0.025(4) 0.038(4) -0.004(3) 0.014(3) 0.002(3)
C17 0.037(4) 0.030(4) 0.051(5) -0.012(3) 0.023(4) -0.004(4)
C18 0.036(5) 0.062(6) 0.053(5) -0.028(4) 0.003(4) -0.012(4)
C19 0.045(5) 0.036(5) 0.079(6) -0.016(5) 0.037(5) -0.011(4)
C20 0.074(7) 0.029(5) 0.076(6) -0.013(5) 0.050(5) -0.011(5)
C21 0.063(5) 0.041(5) 0.044(4) 0.011(4) 0.024(4) 0.011(5)
C22 0.041(5) 0.029(4) 0.046(5) 0.007(3) 0.018(4) 0.008(4)
C23 0.044(5) 0.049(5) 0.040(4) -0.001(4) 0.004(4) -0.001(4)
C24 0.139(10) 0.035(6) 0.102(8) 0.010(5) 0.075(8) -0.017(6)
C25 0.025(4) 0.026(4) 0.021(3) 0.000(3) 0.004(3) 0.002(3)
C26 0.031(4) 0.031(4) 0.023(3) -0.001(3) 0.004(3) 0.006(3)
C27 0.032(4) 0.045(5) 0.018(3) -0.005(3) 0.004(3) 0.010(4)
C28 0.025(4) 0.056(5) 0.026(4) 0.001(3) 0.005(3) 0.019(4)
C29 0.024(4) 0.055(5) 0.028(3) 0.002(3) 0.006(3) 0.001(4)
C30 0.033(4) 0.031(4) 0.018(3) 0.002(3) 0.004(3) 0.010(4)
C31 0.022(4) 0.028(4) 0.028(3) -0.002(3) 0.005(3) 0.001(3)
C32 0.028(4) 0.040(5) 0.036(4) -0.003(3) 0.011(3) -0.003(3)
C33 0.034(4) 0.028(4) 0.040(4) -0.002(3) 0.007(3) -0.002(3)
C34 0.018(4) 0.036(5) 0.046(4) -0.014(3) 0.006(3) -0.005(3)
C35 0.046(5) 0.061(6) 0.047(5) -0.022(4) 0.014(4) -0.011(5)
C36 0.030(4) 0.038(5) 0.029(4) -0.004(3) 0.007(3) -0.001(3)
C37 0.027(4) 0.038(4) 0.029(4) -0.004(3) 0.003(3) -0.006(3)
C38 0.051(5) 0.042(5) 0.031(4) 0.001(3) 0.008(3) -0.001(4)
C39 0.069(6) 0.036(5) 0.037(4) 0.001(3) 0.018(4) -0.011(4)
C40 0.026(4) 0.026(4) 0.030(4) -0.006(3) 0.003(3) 0.004(3)
C41 0.036(4) 0.032(4) 0.035(4) -0.004(3) 0.002(3) 0.011(4)
C42 0.054(5) 0.038(5) 0.039(4) 0.009(4) 0.001(4) 0.006(4)
C43 0.042(4) 0.028(4) 0.035(4) -0.002(3) 0.012(3) 0.005(4)
C44 0.029(4) 0.033(5) 0.050(5) -0.016(4) 0.012(3) 0.004(3)
C45 0.037(4) 0.035(5) 0.029(4) -0.008(3) -0.002(3) 0.014(4)
C46 0.034(4) 0.031(4) 0.028(4) -0.007(3) 0.004(3) 0.013(3)
C47 0.050(5) 0.046(5) 0.024(4) 0.001(3) 0.001(3) 0.008(4)
C48 0.047(5) 0.040(5) 0.072(6) -0.016(4) 0.001(4) -0.007(4)

loop_
_atom_type_symbol
_atom_type_description
_atom_type_scat_dispersion_real
_atom_type_scat_dispersion_imag
_atom_type_scat_source
C C 0.0033 0.0016 'International Tables Vol C Tables 4.2.6.8 and 6.1.1.4'
H H 0.0000 0.0000 'International Tables Vol C Tables 4.2.6.8 and 6.1.1.4'
P P 0.1023 0.0942 'International Tables Vol C Tables 4.2.6.8 and 6.1.1.4'
Sn Sn -0.6537 1.4246 'International Tables Vol C Tables 4.2.6.8 and 6.1.1.4'

loop_
_geom_angle_atom_site_label_1
_geom_angle_atom_site_label_2
_geom_angle_atom_site_label_3
_geom_angle
C25 Sn1 C1 138.1(2)
C25 Sn1 P1 96.33(17)
C1 Sn1 P1 112.91(18)
C25 Sn1 H1SN 113.5(14)
C1 Sn1 H1SN 93.3(14)
P1 Sn1 H1SN 96.1(14)
Sn1 P1 H1P 95.9(5)
Sn1 P1 H2P 95.8(5)
H1P P1 H2P 99(3)
C2 C1 C6 118.4(6)
C2 C1 Sn1 122.0(5)
C6 C1 Sn1 118.2(5)
C3 C2 C1 120.3(6)
C3 C2 C16 114.8(6)
C1 C2 C16 124.7(6)
C4 C3 C2 121.0(6)
C4 C3 H3 119.5
C2 C3 H3 119.5
C3 C4 C5 119.2(6)
C3 C4 H4 120.4
C5 C4 H4 120.4
C6 C5 C4 121.5(7)
C6 C5 H5 119.2
C4 C5 H5 119.2
C5 C6 C1 119.5(6)
C5 C6 C7 115.6(6)
C1 C6 C7 124.8(6)
C8 C7 C13 119.2(6)
C8 C7 C6 122.8(6)
C13 C7 C6 117.3(6)
C7 C8 C9 119.6(6)
C7 C8 C15 120.9(6)
C9 C8 C15 119.4(6)
C10 C9 C8 122.2(7)
C10 C9 H9 118.9
C8 C9 H9 118.9
C9 C10 C12 118.2(7)
C9 C10 C11 121.5(7)
C12 C10 C11 120.3(6)
C10 C11 H11A 109.5
C10 C11 H11B 109.5
H11A C11 H11B 109.5
C10 C11 H11C 109.5
H11A C11 H11C 109.5
H11B C11 H11C 109.5
C10 C12 C13 122.2(6)
C10 C12 H12 118.9
C13 C12 H12 118.9
C12 C13 C7 118.6(6)
C12 C13 C14 121.1(6)
C7 C13 C14 120.1(6)
C13 C14 H14A 109.5
C13 C14 H14B 109.5
H14A C14 H14B 109.5
C13 C14 H14C 109.5
H14A C14 H14C 109.5
H14B C14 H14C 109.5
C8 C15 H15A 109.5
C8 C15 H15B 109.5
H15A C15 H15B 109.5
C8 C15 H15C 109.5
H15A C15 H15C 109.5
H15B C15 H15C 109.5
C17 C16 C22 120.1(7)
C17 C16 C2 118.5(6)
C22 C16 C2 121.0(6)
C19 C17 C16 119.6(8)
C19 C17 C18 120.5(7)
C16 C17 C18 119.9(7)
C17 C18 H18A 109.5
C17 C18 H18B 109.5
H18A C18 H18B 109.5
C17 C18 H18C 109.5
H18A C18 H18C 109.5
H18B C18 H18C 109.5
C20 C19 C17 121.5(8)
C20 C19 H19 119.3
C17 C19 H19 119.3
C21 C20 C19 118.2(8)
C21 C20 C24 120.3(9)
C19 C20 C24 121.4(9)
C20 C21 C22 123.7(8)
C20 C21 H21 118.1
C22 C21 H21 118.1
C21 C22 C16 116.9(7)
C21 C22 C23 121.7(7)
C16 C22 C23 121.4(6)
C22 C23 H23A 109.5
C22 C23 H23B 109.5
H23A C23 H23B 109.5
C22 C23 H23C 109.5
H23A C23 H23C 109.5
H23B C23 H23C 109.5
C20 C24 H24A 109.5
C20 C24 H24B 109.5
H24A C24 H24B 109.5
C20 C24 H24C 109.5
H24A C24 H24C 109.5
H24B C24 H24C 109.5
C30 C25 C26 118.7(6)
C30 C25 Sn1 121.6(5)
C26 C25 Sn1 116.7(5)
C27 C26 C25 119.9(6)
C27 C26 C40 116.3(6)
C25 C26 C40 123.5(6)
C28 C27 C26 121.0(6)
C28 C27 H27 119.5
C26 C27 H27 119.5
C27 C28 C29 119.2(6)
C27 C28 H28 120.4
C29 C28 H28 120.4
C28 C29 C30 121.9(7)
C28 C29 H29 119.1
C30 C29 H29 119.1
C29 C30 C25 119.1(6)
C29 C30 C31 116.0(6)
C25 C30 C31 124.4(6)
C32 C31 C37 119.3(6)
C32 C31 C30 122.0(6)
C37 C31 C30 118.2(6)
C31 C32 C33 118.9(6)
C31 C32 C39 122.0(6)
C33 C32 C39 119.0(7)
C34 C33 C32 122.1(7)
C34 C33 H33 118.9
C32 C33 H33 118.9
C33 C34 C36 118.4(6)
C33 C34 C35 120.6(7)
C36 C34 C35 120.9(7)
C34 C35 H35A 109.5
C34 C35 H35B 109.5
H35A C35 H35B 109.5
C34 C35 H35C 109.5
H35A C35 H35C 109.5
H35B C35 H35C 109.5
C34 C36 C37 122.0(7)
C34 C36 H36 119.0
C37 C36 H36 119.0
C36 C37 C31 119.1(7)
C36 C37 C38 120.4(6)
C31 C37 C38 120.3(6)
C37 C38 H38A 109.5
C37 C38 H38B 109.5
H38A C38 H38B 109.5
C37 C38 H38C 109.5
H38A C38 H38C 109.5
H38B C38 H38C 109.5
C32 C39 H39A 109.5
C32 C39 H39B 109.5
H39A C39 H39B 109.5
C32 C39 H39C 109.5
H39A C39 H39C 109.5
H39B C39 H39C 109.5
C41 C40 C46 120.3(6)
C41 C40 C26 117.7(6)
C46 C40 C26 121.9(6)
C43 C41 C40 118.5(6)
C43 C41 C42 120.0(7)
C40 C41 C42 121.4(7)
C41 C42 H42A 109.5
C41 C42 H42B 109.5
H42A C42 H42B 109.5
C41 C42 H42C 109.5
H42A C42 H42C 109.5
H42B C42 H42C 109.5
C41 C43 C44 122.4(7)
C41 C43 H43 118.8
C44 C43 H43 118.8
C45 C44 C43 117.5(7)
C45 C44 C48 121.9(7)
C43 C44 C48 120.6(7)
C46 C45 C44 122.2(6)
C46 C45 H45 118.9
C44 C45 H45 118.9
C45 C46 C40 119.0(6)
C45 C46 C47 120.1(6)
C40 C46 C47 120.9(6)
C46 C47 H47A 109.5
C46 C47 H47B 109.5
H47A C47 H47B 109.5
C46 C47 H47C 109.5
H47A C47 H47C 109.5
H47B C47 H47C 109.5
C44 C48 H48A 109.5
C44 C48 H48B 109.5
H48A C48 H48B 109.5
C44 C48 H48C 109.5
H48A C48 H48C 109.5
H48B C48 H48C 109.5

loop_
_geom_bond_atom_site_label_1
_geom_bond_atom_site_label_2
_geom_bond_distance
Sn1 C25 2.181(6)
Sn1 C1 2.193(6)
Sn1 P1 2.5997(17)
Sn1 H1SN 1.90(5)
P1 H1P 1.391(10)
P1 H2P 1.384(10)
C1 C2 1.406(9)
C1 C6 1.415(9)
C2 C3 1.389(9)
C2 C16 1.489(9)
C3 C4 1.376(9)
C3 H3 0.9500
C4 C5 1.386(10)
C4 H4 0.9500
C5 C6 1.386(9)
C5 H5 0.9500
C6 C7 1.488(9)
C7 C8 1.389(9)
C7 C13 1.425(9)
C8 C9 1.394(10)
C8 C15 1.514(9)
C9 C10 1.371(9)
C9 H9 0.9500
C10 C12 1.384(10)
C10 C11 1.499(10)
C11 H11A 0.9800
C11 H11B 0.9800
C11 H11C 0.9800
C12 C13 1.390(10)
C12 H12 0.9500
C13 C14 1.512(10)
C14 H14A 0.9800
C14 H14B 0.9800
C14 H14C 0.9800
C15 H15A 0.9800
C15 H15B 0.9800
C15 H15C 0.9800
C16 C17 1.412(10)
C16 C22 1.417(9)
C17 C19 1.390(11)
C17 C18 1.504(10)
C18 H18A 0.9800
C18 H18B 0.9800
C18 H18C 0.9800
C19 C20 1.385(12)
C19 H19 0.9500
C20 C21 1.376(11)
C20 C24 1.519(11)
C21 C22 1.404(10)
C21 H21 0.9500
C22 C23 1.484(10)
C23 H23A 0.9800
C23 H23B 0.9800
C23 H23C 0.9800
C24 H24A 0.9800
C24 H24B 0.9800
C24 H24C 0.9800
C25 C30 1.414(9)
C25 C26 1.428(9)
C26 C27 1.406(9)
C26 C40 1.502(9)
C27 C28 1.377(10)
C27 H27 0.9500
C28 C29 1.397(9)
C28 H28 0.9500
C29 C30 1.402(9)
C29 H29 0.9500
C30 C31 1.477(9)
C31 C32 1.405(10)
C31 C37 1.413(9)
C32 C33 1.406(9)
C32 C39 1.499(9)
C33 C34 1.375(9)
C33 H33 0.9500
C34 C36 1.383(10)
C34 C35 1.522(9)
C35 H35A 0.9800
C35 H35B 0.9800
C35 H35C 0.9800
C36 C37 1.396(9)
C36 H36 0.9500
C37 C38 1.512(10)
C38 H38A 0.9800
C38 H38B 0.9800
C38 H38C 0.9800
C39 H39A 0.9800
C39 H39B 0.9800
C39 H39C 0.9800
C40 C41 1.397(10)
C40 C46 1.410(8)
C41 C43 1.389(10)
C41 C42 1.512(9)
C42 H42A 0.9800
C42 H42B 0.9800
C42 H42C 0.9800
C43 C44 1.398(9)
C43 H43 0.9500
C44 C45 1.390(10)
C44 C48 1.519(10)
C45 C46 1.382(10)
C45 H45 0.9500
C46 C47 1.505(9)
C47 H47A 0.9800
C47 H47B 0.9800
C47 H47C 0.9800
C48 H48A 0.9800
C48 H48B 0.9800
C48 H48C 0.9800

loop_
_geom_torsion_atom_site_label_1
_geom_torsion_atom_site_label_2
_geom_torsion_atom_site_label_3
_geom_torsion_atom_site_label_4
_geom_torsion
C25 Sn1 C1 C2 -126.0(5)
P1 Sn1 C1 C2 4.5(6)
C25 Sn1 C1 C6 67.7(6)
P1 Sn1 C1 C6 -161.8(4)
C6 C1 C2 C3 1.0(9)
Sn1 C1 C2 C3 -165.3(5)
C6 C1 C2 C16 -173.8(6)
Sn1 C1 C2 C16 19.9(9)
C1 C2 C3 C4 0.9(10)
C16 C2 C3 C4 176.2(6)
C2 C3 C4 C5 -2.2(10)
C3 C4 C5 C6 1.5(10)
C4 C5 C6 C1 0.4(10)
C4 C5 C6 C7 -176.7(6)
C2 C1 C6 C5 -1.7(9)
Sn1 C1 C6 C5 165.2(5)
C2 C1 C6 C7 175.2(6)
Sn1 C1 C6 C7 -17.9(8)
C5 C6 C7 C8 -83.9(8)
C1 C6 C7 C8 99.1(8)
C5 C6 C7 C13 86.6(7)
C1 C6 C7 C13 -90.4(8)
C13 C7 C8 C9 1.6(10)
C6 C7 C8 C9 171.9(6)
C13 C7 C8 C15 -177.2(6)
C6 C7 C8 C15 -6.9(10)
C7 C8 C9 C10 -1.5(11)
C15 C8 C9 C10 177.3(7)
C8 C9 C10 C12 1.2(11)
C8 C9 C10 C11 -178.3(7)
C9 C10 C12 C13 -0.9(11)
C11 C10 C12 C13 178.6(7)
C10 C12 C13 C7 1.0(10)
C10 C12 C13 C14 -174.8(7)
C8 C7 C13 C12 -1.3(9)
C6 C7 C13 C12 -172.2(6)
C8 C7 C13 C14 174.5(6)
C6 C7 C13 C14 3.7(9)
C3 C2 C16 C17 -89.6(8)
C1 C2 C16 C17 85.4(8)
C3 C2 C16 C22 83.3(8)
C1 C2 C16 C22 -101.6(8)
C22 C16 C17 C19 1.2(10)
C2 C16 C17 C19 174.2(6)
C22 C16 C17 C18 -175.7(6)
C2 C16 C17 C18 -2.7(10)
C16 C17 C19 C20 -0.1(11)
C18 C17 C19 C20 176.9(7)
C17 C19 C20 C21 -0.5(12)
C17 C19 C20 C24 -177.2(7)
C19 C20 C21 C22 -0.1(12)
C24 C20 C21 C22 176.6(7)
C20 C21 C22 C16 1.2(11)
C20 C21 C22 C23 179.7(7)
C17 C16 C22 C21 -1.8(10)
C2 C16 C22 C21 -174.6(6)
C17 C16 C22 C23 179.8(7)
C2 C16 C22 C23 7.0(10)
C1 Sn1 C25 C30 61.5(6)
P1 Sn1 C25 C30 -73.7(5)
C1 Sn1 C25 C26 -138.4(5)
P1 Sn1 C25 C26 86.4(5)
C30 C25 C26 C27 5.0(9)
Sn1 C25 C26 C27 -155.7(5)
C30 C25 C26 C40 -168.3(6)
Sn1 C25 C26 C40 31.0(8)
C25 C26 C27 C28 -2.0(10)
C40 C26 C27 C28 171.8(6)
C26 C27 C28 C29 -2.4(10)
C27 C28 C29 C30 3.7(10)
C28 C29 C30 C25 -0.6(10)
C28 C29 C30 C31 -172.9(6)
C26 C25 C30 C29 -3.7(9)
Sn1 C25 C30 C29 156.0(5)
C26 C25 C30 C31 167.8(6)
Sn1 C25 C30 C31 -32.5(8)
C29 C30 C31 C32 -76.4(8)
C25 C30 C31 C32 111.9(8)
C29 C30 C31 C37 95.1(8)
C25 C30 C31 C37 -76.7(8)
C37 C31 C32 C33 2.3(10)
C30 C31 C32 C33 173.6(6)
C37 C31 C32 C39 -174.7(7)
C30 C31 C32 C39 -3.4(11)
C31 C32 C33 C34 0.1(11)
C39 C32 C33 C34 177.2(7)
C32 C33 C34 C36 -1.9(11)
C32 C33 C34 C35 179.2(7)
C33 C34 C36 C37 1.1(11)
C35 C34 C36 C37 -179.9(6)
C34 C36 C37 C31 1.3(11)
C34 C36 C37 C38 -174.8(7)
C32 C31 C37 C36 -3.0(10)
C30 C31 C37 C36 -174.6(6)
C32 C31 C37 C38 173.1(7)
C30 C31 C37 C38 1.5(10)
C27 C26 C40 C41 -95.7(7)
C25 C26 C40 C41 77.8(8)
C27 C26 C40 C46 81.5(8)
C25 C26 C40 C46 -105.0(8)
C46 C40 C41 C43 2.4(10)
C26 C40 C41 C43 179.6(6)
C46 C40 C41 C42 -176.3(6)
C26 C40 C41 C42 0.9(10)
C40 C41 C43 C44 -1.8(10)
C42 C41 C43 C44 176.9(6)
C41 C43 C44 C45 0.6(10)
C41 C43 C44 C48 -178.6(7)
C43 C44 C45 C46 0.1(10)
C48 C44 C45 C46 179.2(7)
C44 C45 C46 C40 0.6(10)
C44 C45 C46 C47 -178.3(6)
C41 C40 C46 C45 -1.8(10)
C26 C40 C46 C45 -178.9(6)
C41 C40 C46 C47 177.0(6)
C26 C40 C46 C47 -0.1(10)
